data_7109644
loop_
_publ_author_name
'Holger Braunschweig'
'Qing Ye'
'Alexander Damme'
'Krzysztof Radacki'

_publ_section_title
;
 Synthesis and structure of the first heterodinuclear bis(borylene)
 complexes
;
_journal_name_full Chem.Commun.
_journal_page_first 7593
_journal_paper_doi 10.1039/c3cc43877e
_journal_volume 49
_journal_year 2013
_chemical_formula_moiety 'C38 H63 B2 Fe N O4 P Pt Si2'
_chemical_formula_sum 'C38 H63 B2 Fe N O4 P Pt Si2'
_chemical_formula_weight 957.60
_chemical_name_common
;

?

;
_chemical_name_systematic
; 

?

;
_space_group_IT_number 2
_symmetry_cell_setting triclinic
_symmetry_space_group_name_Hall '-P 1'
_symmetry_space_group_name_H-M 'P -1'
_atom_sites_solution_hydrogens geom
_atom_sites_solution_primary direct
_atom_sites_solution_secondary difmap
_audit_creation_method SHELXL-97
_cell_angle_alpha 78.249(2)
_cell_angle_beta 81.135(2)
_cell_angle_gamma 76.416(2)
_cell_formula_units_Z 2
_cell_length_a 9.4922(6)
_cell_length_b 11.7168(7)
_cell_length_c 20.7030(13)
_cell_measurement_reflns_used 5550
_cell_measurement_temperature 100(2)
_cell_measurement_theta_max 25.58
_cell_measurement_theta_min 2.22
_cell_volume 2177.5(2)
_computing_cell_refinement 'Saint+ ver. 7.68A (Bruker AXS)'
_computing_data_collection 'APEX2 ver. 2010.3 (Bruker AXS)'
_computing_data_reduction 'Saint+ ver. 7.68A (Bruker AXS)'
_computing_molecular_graphics 'XP ver. 5.1 (Bruker AXS, 1998)'
_computing_publication_material 'SHELXL-97 (Sheldrick, 2008)'
_computing_structure_refinement 'SHELXL-97 (Sheldrick, 1997)'
_computing_structure_solution 'SHELXS-97 (Sheldrick, 1990)'
_diffrn_ambient_temperature 100(2)
_diffrn_detector_area_resol_mean 8.333
_diffrn_measured_fraction_theta_full 0.997
_diffrn_measured_fraction_theta_max 0.997
_diffrn_measurement_device_type 'Bruker X8-APEX II'
_diffrn_measurement_method '\f and \w scans'
_diffrn_radiation_monochromator graphite
_diffrn_radiation_source 'rotating anode'
_diffrn_radiation_type MoK\a
_diffrn_radiation_wavelength 0.71073
_diffrn_reflns_av_R_equivalents 0.0602
_diffrn_reflns_av_sigmaI/netI 0.0853
_diffrn_reflns_limit_h_max 11
_diffrn_reflns_limit_h_min -11
_diffrn_reflns_limit_k_max 14
_diffrn_reflns_limit_k_min -14
_diffrn_reflns_limit_l_max 25
_diffrn_reflns_limit_l_min -25
_diffrn_reflns_number 23988
_diffrn_reflns_theta_full 26.37
_diffrn_reflns_theta_max 26.37
_diffrn_reflns_theta_min 1.82
_exptl_absorpt_coefficient_mu 3.670
_exptl_absorpt_correction_T_max 0.7455
_exptl_absorpt_correction_T_min 0.6119
_exptl_absorpt_correction_type multi-scan
_exptl_absorpt_process_details 'Sadabs 2008/1 (Bruker 2008)'
_exptl_crystal_colour orange
_exptl_crystal_density_diffrn 1.460
_exptl_crystal_density_method 'not measured'
_exptl_crystal_description plate
_exptl_crystal_F_000 974
_exptl_crystal_size_max 0.30
_exptl_crystal_size_mid 0.17
_exptl_crystal_size_min 0.04
_refine_diff_density_max 1.241
_refine_diff_density_min -2.227
_refine_diff_density_rms 0.151
_refine_ls_extinction_method none
_refine_ls_goodness_of_fit_ref 0.964
_refine_ls_hydrogen_treatment constr
_refine_ls_matrix_type full
_refine_ls_number_parameters 461
_refine_ls_number_reflns 8880
_refine_ls_number_restraints 0
_refine_ls_restrained_S_all 0.964
_refine_ls_R_factor_all 0.0629
_refine_ls_R_factor_gt 0.0423
_refine_ls_shift/su_max 0.002
_refine_ls_shift/su_mean 0.000
_refine_ls_structure_factor_coef Fsqd
_refine_ls_weighting_details 'calc w=1/[\s^2^(Fo^2^)+(0.0341P)^2^+0.0000P] where P=(Fo^2^+2Fc^2^)/3'
_refine_ls_weighting_scheme calc
_refine_ls_wR_factor_gt 0.0767
_refine_ls_wR_factor_ref 0.0814
_reflns_number_gt 7014
_reflns_number_total 8880
_reflns_threshold_expression >2sigma(I)
_cod_data_source_file c3cc43877e.txt
_cod_data_source_block 8
_cod_original_sg_symbol_H-M P-1
_cod_database_code 7109644

loop_
_symmetry_equiv_pos_as_xyz
'x, y, z'
'-x, -y, -z'

loop_
_atom_site_label
_atom_site_type_symbol
_atom_site_fract_x
_atom_site_fract_y
_atom_site_fract_z
_atom_site_U_iso_or_equiv
_atom_site_adp_type
_atom_site_occupancy
_atom_site_symmetry_multiplicity
_atom_site_calc_flag
_atom_site_refinement_flags
Pt1 Pt 0.81498(2) 0.725862(17) 0.757286(11) 0.01408(7) Uani 1 1 d .
Fe1 Fe 0.69219(8) 0.94907(6) 0.74091(4) 0.01748(17) Uani 1 1 d .
B1 B 0.7992(6) 0.8619(5) 0.8149(3) 0.0174(13) Uani 1 1 d .
N1 N 0.8508(5) 0.8631(4) 0.8753(2) 0.0189(10) Uani 1 1 d .
B2 B 0.6920(7) 0.8343(5) 0.6832(3) 0.0185(14) Uani 1 1 d .
C1 C 0.9634(6) 0.6515(5) 0.8150(3) 0.0223(13) Uani 1 1 d .
O1 O 1.0623(4) 0.6098(3) 0.8439(2) 0.0340(11) Uani 1 1 d .
C2 C 0.6285(6) 1.0371(5) 0.8034(3) 0.0251(13) Uani 1 1 d .
O2 O 0.5827(5) 1.0971(3) 0.8430(2) 0.0367(11) Uani 1 1 d .
C3 C 0.5274(6) 0.9934(4) 0.7042(3) 0.0232(13) Uani 1 1 d .
O3 O 0.4181(4) 1.0321(3) 0.6829(2) 0.0314(10) Uani 1 1 d .
C4 C 0.8029(7) 1.0389(5) 0.6877(3) 0.0335(16) Uani 1 1 d .
O4 O 0.8712(5) 1.1011(4) 0.6532(3) 0.0568(15) Uani 1 1 d .
P1 P 0.81923(14) 0.54081(11) 0.72774(7) 0.0144(3) Uani 1 1 d .
Si1_1 Si 1.00641(17) 0.92426(13) 0.86957(8) 0.0224(4) Uani 1 1 d .
C2_1 C 1.1234(6) 0.8377(5) 0.9346(3) 0.0312(15) Uani 1 1 d .
H2A_1 H 1.0676 0.8398 0.9785 0.047 Uiso 1 1 calc R
H2B_1 H 1.2086 0.8729 0.9321 0.047 Uiso 1 1 calc R
H2C_1 H 1.1558 0.7549 0.9277 0.047 Uiso 1 1 calc R
C3_1 C 0.9474(7) 1.0849(5) 0.8782(3) 0.0304(14) Uani 1 1 d .
H3A_1 H 0.8929 1.1292 0.8411 0.046 Uiso 1 1 calc R
H3B_1 H 1.0334 1.1178 0.8778 0.046 Uiso 1 1 calc R
H3C_1 H 0.8849 1.0918 0.9201 0.046 Uiso 1 1 calc R
C4_1 C 1.1172(6) 0.9129(6) 0.7882(3) 0.0372(16) Uani 1 1 d .
H4A_1 H 1.1389 0.8300 0.7811 0.056 Uiso 1 1 calc R
H4B_1 H 1.2087 0.9383 0.7878 0.056 Uiso 1 1 calc R
H4C_1 H 1.0627 0.9642 0.7527 0.056 Uiso 1 1 calc R
Si1_2 Si 0.75019(17) 0.81302(13) 0.95050(8) 0.0212(3) Uani 1 1 d .
C2_2 C 0.7224(7) 0.9229(5) 1.0070(3) 0.0324(15) Uani 1 1 d .
H2A_2 H 0.8166 0.9249 1.0201 0.049 Uiso 1 1 calc R
H2B_2 H 0.6573 0.8997 1.0466 0.049 Uiso 1 1 calc R
H2C_2 H 0.6788 1.0022 0.9840 0.049 Uiso 1 1 calc R
C3_2 C 0.8476(6) 0.6640(5) 0.9923(3) 0.0315(15) Uani 1 1 d .
H3A_2 H 0.8548 0.6042 0.9644 0.047 Uiso 1 1 calc R
H3B_2 H 0.7930 0.6408 1.0354 0.047 Uiso 1 1 calc R
H3C_2 H 0.9456 0.6691 0.9991 0.047 Uiso 1 1 calc R
C4_2 C 0.5689(6) 0.8001(5) 0.9331(3) 0.0260(13) Uani 1 1 d .
H4A_2 H 0.5193 0.8769 0.9097 0.039 Uiso 1 1 calc R
H4B_2 H 0.5102 0.7776 0.9750 0.039 Uiso 1 1 calc R
H4C_2 H 0.5817 0.7390 0.9054 0.039 Uiso 1 1 calc R
C1_3 C 0.6508(6) 0.8309(4) 0.6138(3) 0.0156(11) Uani 1 1 d .
C2_3 C 0.5131(6) 0.8157(4) 0.6046(3) 0.0171(11) Uani 1 1 d .
C3_3 C 0.4742(6) 0.8289(4) 0.5408(3) 0.0192(12) Uani 1 1 d .
C4_3 C 0.5752(6) 0.8517(4) 0.4866(3) 0.0203(12) Uani 1 1 d .
H4_3 H 0.5487 0.8600 0.4433 0.024 Uiso 1 1 calc R
C5_3 C 0.7149(6) 0.8630(4) 0.4939(3) 0.0188(12) Uani 1 1 d .
C6_3 C 0.7525(6) 0.8527(4) 0.5576(3) 0.0164(11) Uani 1 1 d .
C7_3 C 0.4053(6) 0.7848(4) 0.6635(3) 0.0230(13) Uani 1 1 d .
H7A_3 H 0.4479 0.7786 0.7046 0.034 Uiso 1 1 calc R
H7B_3 H 0.3817 0.7084 0.6620 0.034 Uiso 1 1 calc R
H7C_3 H 0.3161 0.8473 0.6622 0.034 Uiso 1 1 calc R
C8_3 C 0.3252(6) 0.8150(5) 0.5309(3) 0.0271(14) Uani 1 1 d .
H8A_3 H 0.3173 0.8259 0.4833 0.041 Uiso 1 1 calc R
H8B_3 H 0.2501 0.8749 0.5506 0.041 Uiso 1 1 calc R
H8C_3 H 0.3115 0.7351 0.5523 0.041 Uiso 1 1 calc R
C9_3 C 0.8248(6) 0.8781(5) 0.4334(3) 0.0274(14) Uani 1 1 d .
H9A_3 H 0.8720 0.9433 0.4350 0.041 Uiso 1 1 calc R
H9B_3 H 0.7752 0.8967 0.3932 0.041 Uiso 1 1 calc R
H9C_3 H 0.8987 0.8040 0.4328 0.041 Uiso 1 1 calc R
C10_3 C 0.9054(6) 0.8641(5) 0.5652(3) 0.0219(12) Uani 1 1 d .
H10A_3 H 0.9772 0.8144 0.5376 0.033 Uiso 1 1 calc R
H10B_3 H 0.9235 0.8377 0.6118 0.033 Uiso 1 1 calc R
H10C_3 H 0.9139 0.9475 0.5512 0.033 Uiso 1 1 calc R
C1_4 C 0.7083(5) 0.4621(4) 0.7960(3) 0.0179(12) Uani 1 1 d .
H1_4 H 0.7105 0.3825 0.7849 0.021 Uiso 1 1 calc R
C2_4 C 0.5480(5) 0.5313(5) 0.7992(3) 0.0200(12) Uani 1 1 d .
H2A_4 H 0.5434 0.6129 0.8067 0.024 Uiso 1 1 calc R
H2B_4 H 0.5110 0.5381 0.7561 0.024 Uiso 1 1 calc R
C3_4 C 0.4511(6) 0.4705(5) 0.8541(3) 0.0262(13) Uani 1 1 d .
H3A_4 H 0.4472 0.3922 0.8443 0.031 Uiso 1 1 calc R
H3B_4 H 0.3508 0.5197 0.8560 0.031 Uiso 1 1 calc R
C4_4 C 0.5084(6) 0.4528(5) 0.9210(3) 0.0253(13) Uani 1 1 d .
H4A_4 H 0.4456 0.4105 0.9558 0.030 Uiso 1 1 calc R
H4B_4 H 0.5049 0.5314 0.9326 0.030 Uiso 1 1 calc R
C5_4 C 0.6648(6) 0.3808(5) 0.9189(3) 0.0272(14) Uani 1 1 d .
H5A_4 H 0.7014 0.3731 0.9622 0.033 Uiso 1 1 calc R
H5B_4 H 0.6668 0.2996 0.9113 0.033 Uiso 1 1 calc R
C6_4 C 0.7638(6) 0.4401(5) 0.8640(3) 0.0241(13) Uani 1 1 d .
H6A_4 H 0.8629 0.3888 0.8622 0.029 Uiso 1 1 calc R
H6B_4 H 0.7708 0.5171 0.8746 0.029 Uiso 1 1 calc R
C1_5 C 0.7459(5) 0.5283(4) 0.6519(2) 0.0136(11) Uani 1 1 d .
C2_5 C 0.6958(6) 0.4143(4) 0.6521(3) 0.0192(12) Uani 1 1 d .
H2A_5 H 0.6207 0.4022 0.6902 0.023 Uiso 1 1 calc R
H2B_5 H 0.7794 0.3457 0.6576 0.023 Uiso 1 1 calc R
C3_5 C 0.6330(6) 0.4189(5) 0.5879(3) 0.0245(13) Uani 1 1 d .
H3A_5 H 0.6064 0.3417 0.5887 0.029 Uiso 1 1 calc R
H3B_5 H 0.5430 0.4819 0.5849 0.029 Uiso 1 1 calc R
C4_5 C 0.7399(6) 0.4440(5) 0.5272(3) 0.0283(14) Uani 1 1 d .
H4A_5 H 0.6925 0.4523 0.4866 0.034 Uiso 1 1 calc R
H4B_5 H 0.8247 0.3762 0.5271 0.034 Uiso 1 1 calc R
C5_5 C 0.7914(6) 0.5573(4) 0.5267(3) 0.0226(13) Uani 1 1 d .
H5A_5 H 0.7080 0.6263 0.5223 0.027 Uiso 1 1 calc R
H5B_5 H 0.8652 0.5697 0.4880 0.027 Uiso 1 1 calc R
C6_5 C 0.8576(6) 0.5500(4) 0.5904(3) 0.0173(12) Uani 1 1 d .
H6A_5 H 0.8888 0.6252 0.5894 0.021 Uiso 1 1 calc R
H6B_5 H 0.9447 0.4841 0.5934 0.021 Uiso 1 1 calc R
C1_6 C 1.0071(5) 0.4494(4) 0.7303(3) 0.0165(11) Uani 1 1 d .
H1_6 H 1.0282 0.4426 0.7770 0.020 Uiso 1 1 calc R
C2_6 C 1.1252(5) 0.5114(4) 0.6870(3) 0.0197(12) Uani 1 1 d .
H2A_6 H 1.1185 0.5137 0.6395 0.024 Uiso 1 1 calc R
H2B_6 H 1.1087 0.5945 0.6946 0.024 Uiso 1 1 calc R
C3_6 C 1.2764(6) 0.4440(5) 0.7045(3) 0.0249(13) Uani 1 1 d .
H3A_6 H 1.2852 0.4474 0.7510 0.030 Uiso 1 1 calc R
H3B_6 H 1.3512 0.4828 0.6755 0.030 Uiso 1 1 calc R
C4_6 C 1.3044(6) 0.3130(5) 0.6959(3) 0.0296(14) Uani 1 1 d .
H4A_6 H 1.3063 0.3089 0.6485 0.036 Uiso 1 1 calc R
H4B_6 H 1.4004 0.2701 0.7103 0.036 Uiso 1 1 calc R
C5_6 C 1.1847(6) 0.2533(4) 0.7370(3) 0.0277(14) Uani 1 1 d .
H5A_6 H 1.1901 0.2502 0.7847 0.033 Uiso 1 1 calc R
H5B_6 H 1.2014 0.1704 0.7292 0.033 Uiso 1 1 calc R
C6_6 C 1.0323(6) 0.3199(4) 0.7197(3) 0.0204(12) Uani 1 1 d .
H6A_6 H 0.9577 0.2803 0.7483 0.024 Uiso 1 1 calc R
H6B_6 H 1.0235 0.3185 0.6729 0.024 Uiso 1 1 calc R

loop_
_atom_site_aniso_label
_atom_site_aniso_U_11
_atom_site_aniso_U_22
_atom_site_aniso_U_33
_atom_site_aniso_U_23
_atom_site_aniso_U_13
_atom_site_aniso_U_12
Pt1 0.01337(10) 0.00995(10) 0.01806(11) -0.00640(7) -0.00215(8) 0.00290(7)
Fe1 0.0197(4) 0.0120(4) 0.0201(4) -0.0064(3) -0.0017(4) 0.0006(3)
B1 0.014(3) 0.014(3) 0.021(3) -0.002(2) 0.003(3) -0.002(2)
N1 0.016(2) 0.022(2) 0.019(3) -0.0081(19) 0.000(2) -0.0018(19)
B2 0.015(3) 0.014(3) 0.025(4) 0.000(3) 0.000(3) -0.005(2)
C1 0.029(3) 0.025(3) 0.019(3) -0.015(2) -0.001(3) -0.008(3)
O1 0.030(2) 0.029(2) 0.045(3) -0.017(2) -0.022(2) 0.0101(18)
C2 0.030(3) 0.021(3) 0.024(3) -0.006(3) -0.009(3) 0.000(2)
O2 0.041(3) 0.030(2) 0.039(3) -0.020(2) -0.007(2) 0.008(2)
C3 0.031(3) 0.011(3) 0.027(3) -0.009(2) -0.003(3) 0.001(2)
O3 0.026(2) 0.026(2) 0.039(3) -0.0142(19) -0.012(2) 0.0131(18)
C4 0.038(4) 0.014(3) 0.045(4) -0.015(3) 0.011(3) -0.001(3)
O4 0.057(3) 0.025(3) 0.078(4) -0.010(2) 0.035(3) -0.016(2)
P1 0.0138(7) 0.0102(6) 0.0189(8) -0.0053(5) -0.0008(6) -0.0001(5)
Si1_1 0.0217(9) 0.0235(8) 0.0246(9) -0.0102(7) -0.0013(7) -0.0055(7)
C2_1 0.023(3) 0.034(3) 0.042(4) -0.012(3) -0.012(3) -0.007(3)
C3_1 0.036(4) 0.024(3) 0.032(4) -0.009(3) 0.000(3) -0.008(3)
C4_1 0.023(3) 0.052(4) 0.044(4) -0.022(3) 0.008(3) -0.018(3)
Si1_2 0.0208(8) 0.0217(8) 0.0207(9) -0.0062(6) -0.0007(7) -0.0028(6)
C2_2 0.034(4) 0.038(4) 0.027(4) -0.014(3) 0.004(3) -0.009(3)
C3_2 0.023(3) 0.033(3) 0.035(4) -0.001(3) -0.002(3) -0.005(3)
C4_2 0.018(3) 0.027(3) 0.031(4) -0.004(3) 0.001(3) -0.004(2)
C1_3 0.018(3) 0.009(2) 0.018(3) -0.004(2) 0.000(2) 0.002(2)
C2_3 0.019(3) 0.009(2) 0.022(3) -0.005(2) -0.002(2) 0.003(2)
C3_3 0.021(3) 0.010(3) 0.029(3) -0.009(2) -0.011(3) 0.003(2)
C4_3 0.021(3) 0.015(3) 0.023(3) -0.007(2) -0.006(3) 0.006(2)
C5_3 0.027(3) 0.009(2) 0.017(3) 0.000(2) 0.001(3) -0.002(2)
C6_3 0.018(3) 0.009(2) 0.022(3) -0.005(2) -0.003(2) 0.000(2)
C7_3 0.019(3) 0.017(3) 0.030(3) -0.002(2) -0.003(3) 0.000(2)
C8_3 0.025(3) 0.028(3) 0.031(4) -0.013(3) -0.006(3) -0.004(3)
C9_3 0.026(3) 0.031(3) 0.023(3) -0.005(3) -0.003(3) -0.001(3)
C10_3 0.021(3) 0.020(3) 0.024(3) -0.005(2) -0.002(3) -0.003(2)
C1_4 0.017(3) 0.013(3) 0.022(3) -0.002(2) -0.001(2) -0.002(2)
C2_4 0.013(3) 0.022(3) 0.022(3) -0.002(2) -0.003(2) 0.000(2)
C3_4 0.022(3) 0.026(3) 0.028(3) -0.001(3) -0.002(3) -0.004(2)
C4_4 0.018(3) 0.030(3) 0.023(3) -0.003(3) 0.006(3) -0.002(2)
C5_4 0.022(3) 0.031(3) 0.022(3) 0.002(3) -0.001(3) 0.000(3)
C6_4 0.021(3) 0.021(3) 0.027(3) -0.001(2) -0.002(3) 0.000(2)
C1_5 0.014(3) 0.015(3) 0.012(3) -0.005(2) 0.003(2) -0.004(2)
C2_5 0.018(3) 0.017(3) 0.021(3) -0.012(2) 0.010(2) -0.003(2)
C3_5 0.023(3) 0.024(3) 0.031(3) -0.012(3) -0.006(3) -0.004(2)
C4_5 0.029(3) 0.021(3) 0.036(4) -0.014(3) -0.011(3) 0.003(2)
C5_5 0.023(3) 0.020(3) 0.022(3) -0.006(2) -0.001(3) 0.001(2)
C6_5 0.018(3) 0.010(2) 0.023(3) -0.007(2) -0.001(2) 0.002(2)
C1_6 0.014(3) 0.011(3) 0.023(3) -0.006(2) -0.003(2) 0.002(2)
C2_6 0.018(3) 0.017(3) 0.026(3) -0.008(2) -0.001(3) -0.003(2)
C3_6 0.015(3) 0.028(3) 0.030(3) -0.007(3) 0.002(3) -0.002(2)
C4_6 0.017(3) 0.021(3) 0.047(4) -0.009(3) -0.002(3) 0.004(2)
C5_6 0.023(3) 0.015(3) 0.043(4) -0.008(3) -0.004(3) 0.001(2)
C6_6 0.017(3) 0.012(3) 0.030(3) -0.004(2) 0.002(3) -0.001(2)

loop_
_atom_type_symbol
_atom_type_description
_atom_type_scat_dispersion_real
_atom_type_scat_dispersion_imag
_atom_type_scat_source
C C 0.0033 0.0016 'International Tables Vol C Tables 4.2.6.8 and 6.1.1.4'
H H 0.0000 0.0000 'International Tables Vol C Tables 4.2.6.8 and 6.1.1.4'
B B 0.0013 0.0007 'International Tables Vol C Tables 4.2.6.8 and 6.1.1.4'
N N 0.0061 0.0033 'International Tables Vol C Tables 4.2.6.8 and 6.1.1.4'
O O 0.0106 0.0060 'International Tables Vol C Tables 4.2.6.8 and 6.1.1.4'
Si Si 0.0817 0.0704 'International Tables Vol C Tables 4.2.6.8 and 6.1.1.4'
P P 0.1023 0.0942 'International Tables Vol C Tables 4.2.6.8 and 6.1.1.4'
Fe Fe 0.3463 0.8444 'International Tables Vol C Tables 4.2.6.8 and 6.1.1.4'
Pt Pt -1.7033 8.3905 'International Tables Vol C Tables 4.2.6.8 and 6.1.1.4'

loop_
_geom_angle_atom_site_label_1
_geom_angle_atom_site_label_2
_geom_angle_atom_site_label_3
_geom_angle
C1 Pt1 B2 165.2(2)
C1 Pt1 B1 78.9(2)
B2 Pt1 B1 96.1(2)
C1 Pt1 P1 90.67(15)
B2 Pt1 P1 97.41(17)
B1 Pt1 P1 161.78(16)
C1 Pt1 Fe1 124.66(15)
B2 Pt1 Fe1 48.62(17)
B1 Pt1 Fe1 47.54(16)
P1 Pt1 Fe1 144.65(4)
C2 Fe1 C3 94.0(2)
C2 Fe1 C4 99.4(3)
C3 Fe1 C4 102.2(3)
C2 Fe1 B1 76.2(2)
C3 Fe1 B1 149.3(3)
C4 Fe1 B1 108.0(3)
C2 Fe1 B2 158.4(3)
C3 Fe1 B2 72.0(2)
C4 Fe1 B2 99.6(3)
B1 Fe1 B2 107.3(2)
C2 Fe1 Pt1 126.88(18)
C3 Fe1 Pt1 117.67(16)
C4 Fe1 Pt1 112.51(19)
B1 Fe1 Pt1 54.45(17)
B2 Fe1 Pt1 52.85(17)
N1 B1 Fe1 148.3(4)
N1 B1 Pt1 133.7(4)
Fe1 B1 Pt1 78.0(2)
B1 N1 Si1_2 118.4(4)
B1 N1 Si1_1 116.9(4)
Si1_2 N1 Si1_1 124.6(3)
C1_3 B2 Fe1 140.5(4)
C1_3 B2 Pt1 139.9(4)
Fe1 B2 Pt1 78.5(2)
O1 C1 Pt1 172.9(5)
O2 C2 Fe1 177.6(5)
O3 C3 Fe1 173.3(5)
O4 C4 Fe1 177.5(5)
C1_4 P1 C1_6 104.8(2)
C1_4 P1 C1_5 103.6(2)
C1_6 P1 C1_5 109.5(2)
C1_4 P1 Pt1 106.21(17)
C1_6 P1 Pt1 108.46(16)
C1_5 P1 Pt1 122.74(16)
N1 Si1_1 C4_1 110.4(2)
N1 Si1_1 C2_1 109.5(2)
C4_1 Si1_1 C2_1 107.0(3)
N1 Si1_1 C3_1 109.3(2)
C4_1 Si1_1 C3_1 109.1(3)
C2_1 Si1_1 C3_1 111.5(3)
Si1_1 C2_1 H2A_1 109.5
Si1_1 C2_1 H2B_1 109.5
H2A_1 C2_1 H2B_1 109.5
Si1_1 C2_1 H2C_1 109.5
H2A_1 C2_1 H2C_1 109.5
H2B_1 C2_1 H2C_1 109.5
Si1_1 C3_1 H3A_1 109.5
Si1_1 C3_1 H3B_1 109.5
H3A_1 C3_1 H3B_1 109.5
Si1_1 C3_1 H3C_1 109.5
H3A_1 C3_1 H3C_1 109.5
H3B_1 C3_1 H3C_1 109.5
Si1_1 C4_1 H4A_1 109.5
Si1_1 C4_1 H4B_1 109.5
H4A_1 C4_1 H4B_1 109.5
Si1_1 C4_1 H4C_1 109.5
H4A_1 C4_1 H4C_1 109.5
H4B_1 C4_1 H4C_1 109.5
N1 Si1_2 C4_2 109.2(2)
N1 Si1_2 C2_2 109.5(2)
C4_2 Si1_2 C2_2 108.6(3)
N1 Si1_2 C3_2 111.1(2)
C4_2 Si1_2 C3_2 109.2(3)
C2_2 Si1_2 C3_2 109.2(3)
Si1_2 C2_2 H2A_2 109.5
Si1_2 C2_2 H2B_2 109.5
H2A_2 C2_2 H2B_2 109.5
Si1_2 C2_2 H2C_2 109.5
H2A_2 C2_2 H2C_2 109.5
H2B_2 C2_2 H2C_2 109.5
Si1_2 C3_2 H3A_2 109.5
Si1_2 C3_2 H3B_2 109.5
H3A_2 C3_2 H3B_2 109.5
Si1_2 C3_2 H3C_2 109.5
H3A_2 C3_2 H3C_2 109.5
H3B_2 C3_2 H3C_2 109.5
Si1_2 C4_2 H4A_2 109.5
Si1_2 C4_2 H4B_2 109.5
H4A_2 C4_2 H4B_2 109.5
Si1_2 C4_2 H4C_2 109.5
H4A_2 C4_2 H4C_2 109.5
H4B_2 C4_2 H4C_2 109.5
C2_3 C1_3 C6_3 119.1(5)
C2_3 C1_3 B2 122.4(5)
C6_3 C1_3 B2 118.3(5)
C3_3 C2_3 C1_3 120.4(5)
C3_3 C2_3 C7_3 119.0(5)
C1_3 C2_3 C7_3 120.6(5)
C4_3 C3_3 C2_3 119.2(5)
C4_3 C3_3 C8_3 120.3(5)
C2_3 C3_3 C8_3 120.5(5)
C3_3 C4_3 C5_3 122.0(5)
C3_3 C4_3 H4_3 119.0
C5_3 C4_3 H4_3 119.0
C6_3 C5_3 C4_3 118.8(5)
C6_3 C5_3 C9_3 121.3(5)
C4_3 C5_3 C9_3 119.8(5)
C5_3 C6_3 C1_3 120.4(5)
C5_3 C6_3 C10_3 118.6(5)
C1_3 C6_3 C10_3 120.9(5)
C2_3 C7_3 H7A_3 109.5
C2_3 C7_3 H7B_3 109.5
H7A_3 C7_3 H7B_3 109.5
C2_3 C7_3 H7C_3 109.5
H7A_3 C7_3 H7C_3 109.5
H7B_3 C7_3 H7C_3 109.5
C3_3 C8_3 H8A_3 109.5
C3_3 C8_3 H8B_3 109.5
H8A_3 C8_3 H8B_3 109.5
C3_3 C8_3 H8C_3 109.5
H8A_3 C8_3 H8C_3 109.5
H8B_3 C8_3 H8C_3 109.5
C5_3 C9_3 H9A_3 109.5
C5_3 C9_3 H9B_3 109.5
H9A_3 C9_3 H9B_3 109.5
C5_3 C9_3 H9C_3 109.5
H9A_3 C9_3 H9C_3 109.5
H9B_3 C9_3 H9C_3 109.5
C6_3 C10_3 H10A_3 109.5
C6_3 C10_3 H10B_3 109.5
H10A_3 C10_3 H10B_3 109.5
C6_3 C10_3 H10C_3 109.5
H10A_3 C10_3 H10C_3 109.5
H10B_3 C10_3 H10C_3 109.5
C6_4 C1_4 C2_4 110.3(4)
C6_4 C1_4 P1 114.4(4)
C2_4 C1_4 P1 109.5(3)
C6_4 C1_4 H1_4 107.4
C2_4 C1_4 H1_4 107.4
P1 C1_4 H1_4 107.4
C3_4 C2_4 C1_4 112.0(4)
C3_4 C2_4 H2A_4 109.2
C1_4 C2_4 H2A_4 109.2
C3_4 C2_4 H2B_4 109.2
C1_4 C2_4 H2B_4 109.2
H2A_4 C2_4 H2B_4 107.9
C2_4 C3_4 C4_4 110.9(4)
C2_4 C3_4 H3A_4 109.5
C4_4 C3_4 H3A_4 109.5
C2_4 C3_4 H3B_4 109.5
C4_4 C3_4 H3B_4 109.5
H3A_4 C3_4 H3B_4 108.0
C3_4 C4_4 C5_4 110.6(5)
C3_4 C4_4 H4A_4 109.5
C5_4 C4_4 H4A_4 109.5
C3_4 C4_4 H4B_4 109.5
C5_4 C4_4 H4B_4 109.5
H4A_4 C4_4 H4B_4 108.1
C6_4 C5_4 C4_4 111.2(4)
C6_4 C5_4 H5A_4 109.4
C4_4 C5_4 H5A_4 109.4
C6_4 C5_4 H5B_4 109.4
C4_4 C5_4 H5B_4 109.4
H5A_4 C5_4 H5B_4 108.0
C5_4 C6_4 C1_4 112.3(4)
C5_4 C6_4 H6A_4 109.1
C1_4 C6_4 H6A_4 109.1
C5_4 C6_4 H6B_4 109.1
C1_4 C6_4 H6B_4 109.1
H6A_4 C6_4 H6B_4 107.9
C2_5 C1_5 C6_5 109.1(4)
C2_5 C1_5 P1 117.4(4)
C6_5 C1_5 P1 110.0(3)
C1_5 C2_5 C3_5 111.4(4)
C1_5 C2_5 H2A_5 109.3
C3_5 C2_5 H2A_5 109.3
C1_5 C2_5 H2B_5 109.3
C3_5 C2_5 H2B_5 109.3
H2A_5 C2_5 H2B_5 108.0
C4_5 C3_5 C2_5 112.0(4)
C4_5 C3_5 H3A_5 109.2
C2_5 C3_5 H3A_5 109.2
C4_5 C3_5 H3B_5 109.2
C2_5 C3_5 H3B_5 109.2
H3A_5 C3_5 H3B_5 107.9
C3_5 C4_5 C5_5 110.8(5)
C3_5 C4_5 H4A_5 109.5
C5_5 C4_5 H4A_5 109.5
C3_5 C4_5 H4B_5 109.5
C5_5 C4_5 H4B_5 109.5
H4A_5 C4_5 H4B_5 108.1
C4_5 C5_5 C6_5 110.8(4)
C4_5 C5_5 H5A_5 109.5
C6_5 C5_5 H5A_5 109.5
C4_5 C5_5 H5B_5 109.5
C6_5 C5_5 H5B_5 109.5
H5A_5 C5_5 H5B_5 108.1
C5_5 C6_5 C1_5 110.8(4)
C5_5 C6_5 H6A_5 109.5
C1_5 C6_5 H6A_5 109.5
C5_5 C6_5 H6B_5 109.5
C1_5 C6_5 H6B_5 109.5
H6A_5 C6_5 H6B_5 108.1
C6_6 C1_6 C2_6 110.2(4)
C6_6 C1_6 P1 117.6(3)
C2_6 C1_6 P1 113.8(3)
C6_6 C1_6 H1_6 104.6
C2_6 C1_6 H1_6 104.6
P1 C1_6 H1_6 104.6
C3_6 C2_6 C1_6 110.0(4)
C3_6 C2_6 H2A_6 109.7
C1_6 C2_6 H2A_6 109.7
C3_6 C2_6 H2B_6 109.7
C1_6 C2_6 H2B_6 109.7
H2A_6 C2_6 H2B_6 108.2
C2_6 C3_6 C4_6 111.4(4)
C2_6 C3_6 H3A_6 109.4
C4_6 C3_6 H3A_6 109.4
C2_6 C3_6 H3B_6 109.4
C4_6 C3_6 H3B_6 109.4
H3A_6 C3_6 H3B_6 108.0
C5_6 C4_6 C3_6 110.2(5)
C5_6 C4_6 H4A_6 109.6
C3_6 C4_6 H4A_6 109.6
C5_6 C4_6 H4B_6 109.6
C3_6 C4_6 H4B_6 109.6
H4A_6 C4_6 H4B_6 108.1
C4_6 C5_6 C6_6 112.1(5)
C4_6 C5_6 H5A_6 109.2
C6_6 C5_6 H5A_6 109.2
C4_6 C5_6 H5B_6 109.2
C6_6 C5_6 H5B_6 109.2
H5A_6 C5_6 H5B_6 107.9
C5_6 C6_6 C1_6 109.4(4)
C5_6 C6_6 H6A_6 109.8
C1_6 C6_6 H6A_6 109.8
C5_6 C6_6 H6B_6 109.8
C1_6 C6_6 H6B_6 109.8
H6A_6 C6_6 H6B_6 108.2

loop_
_geom_bond_atom_site_label_1
_geom_bond_atom_site_label_2
_geom_bond_distance
Pt1 C1 1.920(6)
Pt1 B2 2.096(6)
Pt1 B1 2.144(6)
Pt1 P1 2.3597(13)
Pt1 Fe1 2.5772(7)
Fe1 C2 1.764(6)
Fe1 C3 1.766(6)
Fe1 C4 1.766(7)
Fe1 B1 1.944(6)
Fe1 B2 1.973(6)
B1 N1 1.415(7)
N1 Si1_2 1.764(5)
N1 Si1_1 1.766(4)
B2 C1_3 1.556(8)
C1 O1 1.148(6)
C2 O2 1.156(6)
C3 O3 1.147(6)
C4 O4 1.152(7)
P1 C1_4 1.851(5)
P1 C1_6 1.854(5)
P1 C1_5 1.857(5)
Si1_1 C4_1 1.855(6)
Si1_1 C2_1 1.858(6)
Si1_1 C3_1 1.870(5)
C2_1 H2A_1 0.9800
C2_1 H2B_1 0.9800
C2_1 H2C_1 0.9800
C3_1 H3A_1 0.9800
C3_1 H3B_1 0.9800
C3_1 H3C_1 0.9800
C4_1 H4A_1 0.9800
C4_1 H4B_1 0.9800
C4_1 H4C_1 0.9800
Si1_2 C4_2 1.857(5)
Si1_2 C2_2 1.859(6)
Si1_2 C3_2 1.878(6)
C2_2 H2A_2 0.9800
C2_2 H2B_2 0.9800
C2_2 H2C_2 0.9800
C3_2 H3A_2 0.9800
C3_2 H3B_2 0.9800
C3_2 H3C_2 0.9800
C4_2 H4A_2 0.9800
C4_2 H4B_2 0.9800
C4_2 H4C_2 0.9800
C1_3 C2_3 1.406(7)
C1_3 C6_3 1.414(7)
C2_3 C3_3 1.395(7)
C2_3 C7_3 1.508(7)
C3_3 C4_3 1.384(8)
C3_3 C8_3 1.510(7)
C4_3 C5_3 1.397(7)
C4_3 H4_3 0.9500
C5_3 C6_3 1.393(7)
C5_3 C9_3 1.510(7)
C6_3 C10_3 1.523(7)
C7_3 H7A_3 0.9800
C7_3 H7B_3 0.9800
C7_3 H7C_3 0.9800
C8_3 H8A_3 0.9800
C8_3 H8B_3 0.9800
C8_3 H8C_3 0.9800
C9_3 H9A_3 0.9800
C9_3 H9B_3 0.9800
C9_3 H9C_3 0.9800
C10_3 H10A_3 0.9800
C10_3 H10B_3 0.9800
C10_3 H10C_3 0.9800
C1_4 C6_4 1.531(7)
C1_4 C2_4 1.545(7)
C1_4 H1_4 1.0000
C2_4 C3_4 1.517(7)
C2_4 H2A_4 0.9900
C2_4 H2B_4 0.9900
C3_4 C4_4 1.524(7)
C3_4 H3A_4 0.9900
C3_4 H3B_4 0.9900
C4_4 C5_4 1.524(7)
C4_4 H4A_4 0.9900
C4_4 H4B_4 0.9900
C5_4 C6_4 1.521(7)
C5_4 H5A_4 0.9900
C5_4 H5B_4 0.9900
C6_4 H6A_4 0.9900
C6_4 H6B_4 0.9900
C1_5 C2_5 1.519(7)
C1_5 C6_5 1.546(7)
C2_5 C3_5 1.525(7)
C2_5 H2A_5 0.9900
C2_5 H2B_5 0.9900
C3_5 C4_5 1.513(8)
C3_5 H3A_5 0.9900
C3_5 H3B_5 0.9900
C4_5 C5_5 1.516(7)
C4_5 H4A_5 0.9900
C4_5 H4B_5 0.9900
C5_5 C6_5 1.524(7)
C5_5 H5A_5 0.9900
C5_5 H5B_5 0.9900
C6_5 H6A_5 0.9900
C6_5 H6B_5 0.9900
C1_6 C6_6 1.535(6)
C1_6 C2_6 1.549(7)
C1_6 H1_6 1.0000
C2_6 C3_6 1.525(7)
C2_6 H2A_6 0.9900
C2_6 H2B_6 0.9900
C3_6 C4_6 1.537(7)
C3_6 H3A_6 0.9900
C3_6 H3B_6 0.9900
C4_6 C5_6 1.529(7)
C4_6 H4A_6 0.9900
C4_6 H4B_6 0.9900
C5_6 C6_6 1.531(7)
C5_6 H5A_6 0.9900
C5_6 H5B_6 0.9900
C6_6 H6A_6 0.9900
C6_6 H6B_6 0.9900

loop_
_geom_torsion_atom_site_label_1
_geom_torsion_atom_site_label_2
_geom_torsion_atom_site_label_3
_geom_torsion_atom_site_label_4
_geom_torsion
C1 Pt1 Fe1 C2 -43.9(3)
B2 Pt1 Fe1 C2 152.8(3)
B1 Pt1 Fe1 C2 -25.5(3)
P1 Pt1 Fe1 C2 133.8(2)
C1 Pt1 Fe1 C3 -163.4(3)
B2 Pt1 Fe1 C3 33.4(3)
B1 Pt1 Fe1 C3 -145.0(3)
P1 Pt1 Fe1 C3 14.3(2)
C1 Pt1 Fe1 C4 78.2(3)
B2 Pt1 Fe1 C4 -85.0(3)
B1 Pt1 Fe1 C4 96.6(3)
P1 Pt1 Fe1 C4 -104.1(2)
C1 Pt1 Fe1 B1 -18.4(3)
B2 Pt1 Fe1 B1 178.4(3)
P1 Pt1 Fe1 B1 159.3(2)
C1 Pt1 Fe1 B2 163.2(3)
B1 Pt1 Fe1 B2 -178.4(3)
P1 Pt1 Fe1 B2 -19.1(2)
C2 Fe1 B1 N1 -20.4(8)
C3 Fe1 B1 N1 -94.6(9)
C4 Fe1 B1 N1 75.2(9)
B2 Fe1 B1 N1 -178.3(8)
Pt1 Fe1 B1 N1 -179.6(9)
C2 Fe1 B1 Pt1 159.2(3)
C3 Fe1 B1 Pt1 85.1(5)
C4 Fe1 B1 Pt1 -105.2(2)
B2 Fe1 B1 Pt1 1.4(3)
C1 Pt1 B1 N1 -15.6(6)
B2 Pt1 B1 N1 178.5(6)
P1 Pt1 B1 N1 40.6(10)
Fe1 Pt1 B1 N1 179.7(7)
C1 Pt1 B1 Fe1 164.7(2)
B2 Pt1 B1 Fe1 -1.2(2)
P1 Pt1 B1 Fe1 -139.1(4)
Fe1 B1 N1 Si1_2 98.2(8)
Pt1 B1 N1 Si1_2 -81.3(6)
Fe1 B1 N1 Si1_1 -77.8(9)
Pt1 B1 N1 Si1_1 102.7(5)
C2 Fe1 B2 C1_3 93.4(9)
C3 Fe1 B2 C1_3 41.8(6)
C4 Fe1 B2 C1_3 -58.0(7)
B1 Fe1 B2 C1_3 -170.4(6)
Pt1 Fe1 B2 C1_3 -169.1(8)
C2 Fe1 B2 Pt1 -97.6(7)
C3 Fe1 B2 Pt1 -149.2(3)
C4 Fe1 B2 Pt1 111.0(2)
B1 Fe1 B2 Pt1 -1.4(3)
C1 Pt1 B2 C1_3 100.8(10)
B1 Pt1 B2 C1_3 170.4(6)
P1 Pt1 B2 C1_3 -21.8(6)
Fe1 Pt1 B2 C1_3 169.2(7)
C1 Pt1 B2 Fe1 -68.4(10)
B1 Pt1 B2 Fe1 1.2(2)
P1 Pt1 B2 Fe1 169.01(13)
C1 Pt1 P1 C1_4 80.4(2)
B2 Pt1 P1 C1_4 -112.0(2)
B1 Pt1 P1 C1_4 25.7(5)
Fe1 Pt1 P1 C1_4 -97.69(18)
C1 Pt1 P1 C1_6 -31.7(3)
B2 Pt1 P1 C1_6 135.9(3)
B1 Pt1 P1 C1_6 -86.4(6)
Fe1 Pt1 P1 C1_6 150.19(18)
C1 Pt1 P1 C1_5 -161.0(3)
B2 Pt1 P1 C1_5 6.5(3)
B1 Pt1 P1 C1_5 144.3(5)
Fe1 Pt1 P1 C1_5 20.9(2)
B1 N1 Si1_1 C4_1 -25.4(5)
Si1_2 N1 Si1_1 C4_1 158.9(3)
B1 N1 Si1_1 C2_1 -143.0(4)
Si1_2 N1 Si1_1 C2_1 41.3(4)
B1 N1 Si1_1 C3_1 94.6(4)
Si1_2 N1 Si1_1 C3_1 -81.1(3)
B1 N1 Si1_2 C4_2 -12.8(5)
Si1_1 N1 Si1_2 C4_2 162.9(3)
B1 N1 Si1_2 C2_2 -131.6(4)
Si1_1 N1 Si1_2 C2_2 44.0(4)
B1 N1 Si1_2 C3_2 107.6(4)
Si1_1 N1 Si1_2 C3_2 -76.7(4)
Fe1 B2 C1_3 C2_3 -92.7(7)
Pt1 B2 C1_3 C2_3 104.1(7)
Fe1 B2 C1_3 C6_3 82.6(7)
Pt1 B2 C1_3 C6_3 -80.6(7)
C6_3 C1_3 C2_3 C3_3 -3.7(7)
B2 C1_3 C2_3 C3_3 171.5(4)
C6_3 C1_3 C2_3 C7_3 176.2(4)
B2 C1_3 C2_3 C7_3 -8.6(7)
C1_3 C2_3 C3_3 C4_3 2.9(7)
C7_3 C2_3 C3_3 C4_3 -177.0(4)
C1_3 C2_3 C3_3 C8_3 -178.8(4)
C7_3 C2_3 C3_3 C8_3 1.3(7)
C2_3 C3_3 C4_3 C5_3 -0.5(7)
C8_3 C3_3 C4_3 C5_3 -178.8(5)
C3_3 C4_3 C5_3 C6_3 -1.0(7)
C3_3 C4_3 C5_3 C9_3 175.1(4)
C4_3 C5_3 C6_3 C1_3 0.2(7)
C9_3 C5_3 C6_3 C1_3 -175.9(4)
C4_3 C5_3 C6_3 C10_3 179.5(4)
C9_3 C5_3 C6_3 C10_3 3.4(7)
C2_3 C1_3 C6_3 C5_3 2.1(7)
B2 C1_3 C6_3 C5_3 -173.3(4)
C2_3 C1_3 C6_3 C10_3 -177.2(4)
B2 C1_3 C6_3 C10_3 7.4(7)
C1_6 P1 C1_4 C6_4 55.1(4)
C1_5 P1 C1_4 C6_4 169.9(4)
Pt1 P1 C1_4 C6_4 -59.6(4)
C1_6 P1 C1_4 C2_4 179.5(4)
C1_5 P1 C1_4 C2_4 -65.7(4)
Pt1 P1 C1_4 C2_4 64.8(4)
C6_4 C1_4 C2_4 C3_4 -53.6(6)
P1 C1_4 C2_4 C3_4 179.6(4)
C1_4 C2_4 C3_4 C4_4 56.1(6)
C2_4 C3_4 C4_4 C5_4 -57.2(6)
C3_4 C4_4 C5_4 C6_4 56.7(6)
C4_4 C5_4 C6_4 C1_4 -55.4(6)
C2_4 C1_4 C6_4 C5_4 53.1(6)
P1 C1_4 C6_4 C5_4 177.2(4)
C1_4 P1 C1_5 C2_5 -35.0(4)
C1_6 P1 C1_5 C2_5 76.3(4)
Pt1 P1 C1_5 C2_5 -154.8(3)
C1_4 P1 C1_5 C6_5 -160.6(3)
C1_6 P1 C1_5 C6_5 -49.2(4)
Pt1 P1 C1_5 C6_5 79.6(3)
C6_5 C1_5 C2_5 C3_5 -56.3(5)
P1 C1_5 C2_5 C3_5 177.8(4)
C1_5 C2_5 C3_5 C4_5 55.9(6)
C2_5 C3_5 C4_5 C5_5 -54.9(6)
C3_5 C4_5 C5_5 C6_5 56.1(6)
C4_5 C5_5 C6_5 C1_5 -58.1(5)
C2_5 C1_5 C6_5 C5_5 57.8(5)
P1 C1_5 C6_5 C5_5 -172.1(3)
C1_4 P1 C1_6 C6_6 60.8(5)
C1_5 P1 C1_6 C6_6 -49.7(5)
Pt1 P1 C1_6 C6_6 173.9(4)
C1_4 P1 C1_6 C2_6 -168.1(4)
C1_5 P1 C1_6 C2_6 81.4(4)
Pt1 P1 C1_6 C2_6 -55.0(4)
C6_6 C1_6 C2_6 C3_6 -58.7(6)
P1 C1_6 C2_6 C3_6 166.7(4)
C1_6 C2_6 C3_6 C4_6 57.2(6)
C2_6 C3_6 C4_6 C5_6 -55.6(6)
C3_6 C4_6 C5_6 C6_6 56.0(6)
C4_6 C5_6 C6_6 C1_6 -57.6(6)
C2_6 C1_6 C6_6 C5_6 58.3(6)
P1 C1_6 C6_6 C5_6 -169.0(4)
